data_2230925
loop_
_publ_author_name
'Saleh Salga, Muhammad'
'Khaledi, Hamid'
'Mohd Ali, Hapipah'

_publ_section_title
;
 Dichlorido(4-methoxy-2-{[2-(piperazin-4-ium-1-yl)ethyl]iminomethyl}phenolate)cadmium
;
_journal_coeditor_code XU5230
_journal_issue 7
_journal_name_full 'Acta Crystallographica Section E'
_journal_page_first m927
_journal_paper_doi 10.1107/S1600536811022100
_journal_volume 67
_journal_year 2011
_chemical_formula_iupac '[Cd Cl2 (C14 H21 N3 O2)]'
_chemical_formula_moiety 'C14 H21 Cd Cl2 N3 O2'
_chemical_formula_sum 'C14 H21 Cd Cl2 N3 O2'
_chemical_formula_weight 446.64
_chemical_name_systematic
;
Dichlorido(4-methoxy-2-{[2-(piperazin-4-ium-1-
yl)ethyl]iminomethyl}phenolate)cadmium
;
_space_group_IT_number 14
_symmetry_cell_setting monoclinic
_symmetry_space_group_name_Hall '-P 2ybc'
_symmetry_space_group_name_H-M 'P 1 21/c 1'
_atom_sites_solution_hydrogens geom
_atom_sites_solution_primary direct
_atom_sites_solution_secondary difmap
_audit_creation_method SHELXL-97
_cell_angle_alpha 90.00
_cell_angle_beta 103.0690(10)
_cell_angle_gamma 90.00
_cell_formula_units_Z 4
_cell_length_a 10.1173(9)
_cell_length_b 16.2686(15)
_cell_length_c 10.3486(10)
_cell_measurement_reflns_used 4675
_cell_measurement_temperature 100(2)
_cell_measurement_theta_max 30.25
_cell_measurement_theta_min 2.42
_cell_volume 1659.2(3)
_computing_cell_refinement 'SAINT (Bruker, 2007)'
_computing_data_collection 'APEX2 (Bruker, 2007)'
_computing_data_reduction 'SAINT (Bruker, 2007)'
_computing_molecular_graphics 'X-Seed (Barbour, 2001)'
_computing_publication_material 'SHELXL97 (Sheldrick, 2008) and publCIF (Westrip, 2010)'
_computing_structure_refinement 'SHELXL97 (Sheldrick, 2008)'
_computing_structure_solution 'SHELXS97 (Sheldrick, 2008)'
_diffrn_ambient_temperature 100(2)
_diffrn_measured_fraction_theta_full 1.000
_diffrn_measured_fraction_theta_max 1.000
_diffrn_measurement_device_type 'Bruker APEXII CCD'
_diffrn_measurement_method '\f and \w scans'
_diffrn_radiation_monochromator graphite
_diffrn_radiation_source 'fine-focus sealed tube'
_diffrn_radiation_type MoK\a
_diffrn_radiation_wavelength 0.71073
_diffrn_reflns_av_R_equivalents 0.0395
_diffrn_reflns_av_sigmaI/netI 0.0359
_diffrn_reflns_limit_h_max 12
_diffrn_reflns_limit_h_min -12
_diffrn_reflns_limit_k_max 20
_diffrn_reflns_limit_k_min -20
_diffrn_reflns_limit_l_max 13
_diffrn_reflns_limit_l_min -12
_diffrn_reflns_number 14540
_diffrn_reflns_theta_full 27.00
_diffrn_reflns_theta_max 27.00
_diffrn_reflns_theta_min 2.07
_exptl_absorpt_coefficient_mu 1.648
_exptl_absorpt_correction_T_max 0.9370
_exptl_absorpt_correction_T_min 0.6835
_exptl_absorpt_correction_type multi-scan
_exptl_absorpt_process_details '(SADABS; Sheldrick, 1996)'
_exptl_crystal_colour yellow
_exptl_crystal_density_diffrn 1.788
_exptl_crystal_density_method 'not measured'
_exptl_crystal_description plate
_exptl_crystal_F_000 896
_exptl_crystal_size_max 0.25
_exptl_crystal_size_mid 0.18
_exptl_crystal_size_min 0.04
_refine_diff_density_max 0.648
_refine_diff_density_min -0.779
_refine_ls_extinction_method none
_refine_ls_goodness_of_fit_ref 1.067
_refine_ls_hydrogen_treatment mixed
_refine_ls_matrix_type full
_refine_ls_number_parameters 225
_refine_ls_number_reflns 3624
_refine_ls_number_restraints 5
_refine_ls_restrained_S_all 1.067
_refine_ls_R_factor_all 0.0395
_refine_ls_R_factor_gt 0.0310
_refine_ls_shift/su_max 0.000
_refine_ls_shift/su_mean 0.000
_refine_ls_structure_factor_coef Fsqd
_refine_ls_weighting_details 'calc w=1/[\s^2^(Fo^2^)+(0.0115P)^2^+3.0473P] where P=(Fo^2^+2Fc^2^)/3'
_refine_ls_weighting_scheme calc
_refine_ls_wR_factor_gt 0.0582
_refine_ls_wR_factor_ref 0.0611
_reflns_number_gt 3138
_reflns_number_total 3624
_reflns_threshold_expression >2sigma(I)
_cod_data_source_file xu5230.cif
_cod_data_source_block I
_cod_original_sg_symbol_H-M 'P 21/c'
_cod_database_code 2230925
_cod_database_fobs_code 2230925

loop_
_symmetry_equiv_pos_as_xyz
'x, y, z'
'-x, y+1/2, -z+1/2'
'-x, -y, -z'
'x, -y-1/2, z-1/2'

loop_
_atom_site_type_symbol
_atom_site_label
_atom_site_fract_x
_atom_site_fract_y
_atom_site_fract_z
_atom_site_U_iso_or_equiv
_atom_site_adp_type
_atom_site_calc_flag
_atom_site_refinement_flags
_atom_site_occupancy
_atom_site_symmetry_multiplicity
_atom_site_disorder_assembly
_atom_site_disorder_group
Cd Cd1 0.34107(2) -0.052048(13) 0.68131(2) 0.01663(7) Uani d . 1 1 A .
Cl Cl1 0.56656(8) -0.11579(5) 0.74780(10) 0.0354(2) Uani d . 1 1 . .
Cl Cl2 0.23070(8) -0.07175(5) 0.87000(8) 0.02395(17) Uani d . 1 1 . .
O O1 0.2602(2) -0.15436(13) 0.5407(2) 0.0251(5) Uani d . 1 1 . .
O O2 -0.1051(2) -0.17553(14) 0.0579(2) 0.0268(5) Uani d . 1 1 . .
N N1 0.2318(3) 0.02551(17) 0.5110(3) 0.0360(8) Uani d D 1 1 . .
N N2 0.4238(3) 0.08960(15) 0.7371(3) 0.0201(6) Uani d D 1 1 . .
N N3 0.6073(3) 0.20036(17) 0.9144(3) 0.0282(7) Uani d D 1 1 A .
H H3A 0.644(3) 0.2509(14) 0.941(4) 0.034 Uiso d D 1 1 . .
H H3B 0.647(3) 0.1620(18) 0.972(3) 0.034 Uiso d D 1 1 . .
C C1 0.1647(3) -0.15272(19) 0.4325(3) 0.0213(7) Uani d . 1 1 A .
C C2 0.1038(3) -0.22708(19) 0.3799(4) 0.0250(7) Uani d . 1 1 . .
H H2 0.1240 -0.2756 0.4316 0.030 Uiso calc R 1 1 . .
C C3 0.0166(3) -0.2327(2) 0.2574(4) 0.0259(7) Uani d . 1 1 . .
H H3 -0.0201 -0.2846 0.2257 0.031 Uiso calc R 1 1 . .
C C4 -0.0181(3) -0.16303(19) 0.1797(3) 0.0199(6) Uani d . 1 1 . .
C C5 0.0301(3) -0.08803(19) 0.2301(3) 0.0221(7) Uani d . 1 1 A .
H H5 0.0028 -0.0398 0.1792 0.027 Uiso calc R 1 1 . .
C C6 0.1199(3) -0.08094(18) 0.3567(3) 0.0198(6) Uani d . 1 1 . .
C C7 0.1562(4) 0.0024(2) 0.3998(4) 0.0336(9) Uani d . 1 1 A .
H H7 0.1201 0.0448 0.3390 0.040 Uiso calc R 1 1 . .
C C8 -0.1108(3) -0.1114(2) -0.0365(3) 0.0277(7) Uani d . 1 1 . .
H H8A -0.1539 -0.0629 -0.0077 0.042 Uiso calc R 1 1 . .
H H8B -0.1639 -0.1297 -0.1230 0.042 Uiso calc R 1 1 . .
H H8C -0.0186 -0.0974 -0.0440 0.042 Uiso calc R 1 1 . .
C C9 0.2794(9) 0.1146(3) 0.5179(6) 0.027(2) Uani d PD 0.520(10) 1 A 1
H H9A 0.3623 0.1195 0.4828 0.033 Uiso calc PR 0.520(10) 1 A 1
H H9B 0.2081 0.1500 0.4639 0.033 Uiso calc PR 0.520(10) 1 A 1
C C10 0.3083(6) 0.1410(3) 0.6602(6) 0.0207(17) Uani d PD 0.520(10) 1 A 1
H H10A 0.2267 0.1333 0.6965 0.025 Uiso calc PR 0.520(10) 1 A 1
H H10B 0.3334 0.1999 0.6674 0.025 Uiso calc PR 0.520(10) 1 A 1
C C9' 0.2199(7) 0.1130(4) 0.5540(8) 0.0213(18) Uani d PD 0.480(10) 1 A 2
H H9C 0.1786 0.1483 0.4775 0.026 Uiso calc PR 0.480(10) 1 A 2
H H9D 0.1646 0.1166 0.6215 0.026 Uiso calc PR 0.480(10) 1 A 2
C C10' 0.3645(7) 0.1373(4) 0.6114(7) 0.0227(19) Uani d PD 0.480(10) 1 A 2
H H10C 0.3686 0.1969 0.6314 0.027 Uiso calc PR 0.480(10) 1 A 2
H H10D 0.4195 0.1270 0.5452 0.027 Uiso calc PR 0.480(10) 1 A 2
C C11 0.5665(4) 0.0977(2) 0.7352(4) 0.0374(10) Uani d . 1 1 A .
H H11A 0.5772 0.0875 0.6438 0.045 Uiso calc R 1 1 . .
H H11B 0.6185 0.0549 0.7932 0.045 Uiso calc R 1 1 . .
C C12 0.6273(4) 0.1815(2) 0.7807(4) 0.0363(9) Uani d . 1 1 . .
H H12A 0.7255 0.1814 0.7821 0.044 Uiso calc R 1 1 A .
H H12B 0.5833 0.2244 0.7175 0.044 Uiso calc R 1 1 . .
C C13 0.4637(4) 0.1933(2) 0.9208(4) 0.0407(10) Uani d . 1 1 . .
H H13A 0.4098 0.2365 0.8652 0.049 Uiso calc R 1 1 A .
H H13B 0.4550 0.2012 1.0134 0.049 Uiso calc R 1 1 . .
C C14 0.4095(4) 0.1085(2) 0.8714(4) 0.0441(11) Uani d . 1 1 A .
H H14A 0.4583 0.0662 0.9329 0.053 Uiso calc R 1 1 . .
H H14B 0.3123 0.1054 0.8735 0.053 Uiso calc R 1 1 . .

loop_
_atom_site_aniso_label
_atom_site_aniso_U_11
_atom_site_aniso_U_22
_atom_site_aniso_U_33
_atom_site_aniso_U_12
_atom_site_aniso_U_13
_atom_site_aniso_U_23
Cd1 0.01874(11) 0.01363(11) 0.01584(12) -0.00060(9) 0.00039(8) 0.00174(9)
Cl1 0.0207(4) 0.0231(4) 0.0576(6) 0.0037(3) -0.0014(4) 0.0042(4)
Cl2 0.0276(4) 0.0202(4) 0.0259(4) -0.0011(3) 0.0097(3) 0.0048(3)
O1 0.0382(13) 0.0120(10) 0.0204(12) 0.0043(9) -0.0033(10) 0.0012(9)
O2 0.0250(12) 0.0280(13) 0.0245(13) -0.0034(10) -0.0007(10) -0.0050(10)
N1 0.060(2) 0.0154(14) 0.0215(16) 0.0037(14) -0.0132(15) -0.0005(12)
N2 0.0188(13) 0.0163(12) 0.0217(15) -0.0021(10) -0.0028(11) 0.0021(11)
N3 0.0386(17) 0.0143(13) 0.0228(17) -0.0021(12) -0.0119(13) -0.0002(11)
C1 0.0189(15) 0.0175(15) 0.0274(18) 0.0022(12) 0.0050(13) 0.0013(13)
C2 0.0249(17) 0.0140(15) 0.033(2) 0.0000(13) 0.0008(14) 0.0041(14)
C3 0.0233(16) 0.0178(15) 0.035(2) -0.0022(13) 0.0036(15) -0.0054(14)
C4 0.0135(14) 0.0259(16) 0.0187(16) 0.0003(12) 0.0004(12) -0.0044(13)
C5 0.0251(16) 0.0184(15) 0.0226(18) 0.0016(13) 0.0049(13) 0.0031(13)
C6 0.0256(16) 0.0150(14) 0.0179(17) 0.0009(12) 0.0032(13) -0.0023(12)
C7 0.053(2) 0.0176(16) 0.0223(19) 0.0073(16) -0.0088(17) 0.0040(14)
C8 0.0235(17) 0.0355(19) 0.0224(19) 0.0033(14) 0.0015(14) -0.0050(15)
C9 0.040(5) 0.012(3) 0.021(4) 0.003(3) -0.010(3) -0.004(3)
C10 0.020(3) 0.012(3) 0.027(4) -0.003(2) -0.002(3) -0.004(3)
C9' 0.023(4) 0.020(4) 0.020(4) 0.007(3) 0.002(3) 0.000(3)
C10' 0.031(4) 0.014(3) 0.021(4) -0.005(3) 0.004(3) 0.001(3)
C11 0.034(2) 0.034(2) 0.053(3) -0.0217(16) 0.0285(19) -0.0279(18)
C12 0.0297(19) 0.0302(19) 0.057(3) -0.0137(15) 0.0255(18) -0.0224(18)
C13 0.060(3) 0.0272(19) 0.046(3) -0.0171(18) 0.035(2) -0.0180(17)
C14 0.062(3) 0.0273(19) 0.058(3) -0.0221(18) 0.044(2) -0.0194(19)

loop_
_atom_type_symbol
_atom_type_description
_atom_type_scat_dispersion_real
_atom_type_scat_dispersion_imag
_atom_type_scat_source
C C 0.0033 0.0016 'International Tables Vol C Tables 4.2.6.8 and 6.1.1.4'
H H 0.0000 0.0000 'International Tables Vol C Tables 4.2.6.8 and 6.1.1.4'
N N 0.0061 0.0033 'International Tables Vol C Tables 4.2.6.8 and 6.1.1.4'
O O 0.0106 0.0060 'International Tables Vol C Tables 4.2.6.8 and 6.1.1.4'
Cl Cl 0.1484 0.1585 'International Tables Vol C Tables 4.2.6.8 and 6.1.1.4'
Cd Cd -0.8075 1.2024 'International Tables Vol C Tables 4.2.6.8 and 6.1.1.4'

loop_
_geom_angle_atom_site_label_1
_geom_angle_atom_site_label_2
_geom_angle_atom_site_label_3
_geom_angle_site_symmetry_1
_geom_angle_site_symmetry_3
_geom_angle
_geom_angle_publ_flag
O1 Cd1 N1 . . 82.23(9) ?
O1 Cd1 Cl1 . . 92.75(6) ?
N1 Cd1 Cl1 . . 135.90(10) ?
O1 Cd1 N2 . . 153.88(8) ?
N1 Cd1 N2 . . 74.96(9) ?
Cl1 Cd1 N2 . . 94.82(6) ?
O1 Cd1 Cl2 . . 104.60(6) ?
N1 Cd1 Cl2 . . 117.46(9) ?
Cl1 Cd1 Cl2 . . 106.24(3) ?
N2 Cd1 Cl2 . . 97.20(7) ?
C1 O1 Cd1 . . 129.33(19) ?
C4 O2 C8 . . 116.0(2) ?
C7 N1 C9' . . 118.1(4) ?
C7 N1 C9 . . 116.0(4) ?
C9' N1 C9 . . 29.7(3) ?
C7 N1 Cd1 . . 128.7(2) ?
C9' N1 Cd1 . . 111.0(3) ?
C9 N1 Cd1 . . 113.8(3) ?
C11 N2 C14 . . 107.8(3) ?
C11 N2 C10 . . 126.5(4) ?
C14 N2 C10 . . 98.8(4) ?
C11 N2 C10' . . 98.2(4) ?
C14 N2 C10' . . 127.0(4) ?
C10 N2 C10' . . 32.4(3) ?
C11 N2 Cd1 . . 111.46(19) ?
C14 N2 Cd1 . . 108.48(19) ?
C10 N2 Cd1 . . 102.3(3) ?
C10' N2 Cd1 . . 103.2(3) ?
C13 N3 C12 . . 111.8(3) ?
C13 N3 H3A . . 113(2) ?
C12 N3 H3A . . 110(2) ?
C13 N3 H3B . . 103(2) ?
C12 N3 H3B . . 110(2) ?
H3A N3 H3B . . 109(3) ?
O1 C1 C2 . . 119.3(3) ?
O1 C1 C6 . . 124.9(3) ?
C2 C1 C6 . . 115.7(3) ?
C3 C2 C1 . . 123.2(3) ?
C3 C2 H2 . . 118.4 ?
C1 C2 H2 . . 118.4 ?
C2 C3 C4 . . 120.4(3) ?
C2 C3 H3 . . 119.8 ?
C4 C3 H3 . . 119.8 ?
C5 C4 O2 . . 125.2(3) ?
C5 C4 C3 . . 119.0(3) ?
O2 C4 C3 . . 115.8(3) ?
C4 C5 C6 . . 121.4(3) ?
C4 C5 H5 . . 119.3 ?
C6 C5 H5 . . 119.3 ?
C5 C6 C1 . . 120.0(3) ?
C5 C6 C7 . . 115.2(3) ?
C1 C6 C7 . . 124.8(3) ?
N1 C7 C6 . . 127.5(3) ?
N1 C7 H7 . . 116.3 ?
C6 C7 H7 . . 116.3 ?
O2 C8 H8A . . 109.5 ?
O2 C8 H8B . . 109.5 ?
H8A C8 H8B . . 109.5 ?
O2 C8 H8C . . 109.5 ?
H8A C8 H8C . . 109.5 ?
H8B C8 H8C . . 109.5 ?
C10 C9 N1 . . 107.9(5) ?
C10 C9 H9A . . 110.1 ?
N1 C9 H9A . . 110.1 ?
C10 C9 H9B . . 110.1 ?
N1 C9 H9B . . 110.1 ?
H9A C9 H9B . . 108.4 ?
C9 C10 N2 . . 108.4(5) ?
C9 C10 H10A . . 110.0 ?
N2 C10 H10A . . 110.0 ?
C9 C10 H10B . . 110.0 ?
N2 C10 H10B . . 110.0 ?
H10A C10 H10B . . 108.4 ?
C10' C9' N1 . . 103.3(5) ?
C10' C9' H9C . . 111.1 ?
N1 C9' H9C . . 111.1 ?
C10' C9' H9D . . 111.1 ?
N1 C9' H9D . . 111.1 ?
H9C C9' H9D . . 109.1 ?
C9' C10' N2 . . 111.4(6) ?
C9' C10' H10C . . 109.3 ?
N2 C10' H10C . . 109.3 ?
C9' C10' H10D . . 109.3 ?
N2 C10' H10D . . 109.3 ?
H10C C10' H10D . . 108.0 ?
N2 C11 C12 . . 114.2(3) ?
N2 C11 H11A . . 108.7 ?
C12 C11 H11A . . 108.7 ?
N2 C11 H11B . . 108.7 ?
C12 C11 H11B . . 108.7 ?
H11A C11 H11B . . 107.6 ?
N3 C12 C11 . . 110.1(3) ?
N3 C12 H12A . . 109.6 ?
C11 C12 H12A . . 109.6 ?
N3 C12 H12B . . 109.6 ?
C11 C12 H12B . . 109.6 ?
H12A C12 H12B . . 108.2 ?
N3 C13 C14 . . 109.8(3) ?
N3 C13 H13A . . 109.7 ?
C14 C13 H13A . . 109.7 ?
N3 C13 H13B . . 109.7 ?
C14 C13 H13B . . 109.7 ?
H13A C13 H13B . . 108.2 ?
N2 C14 C13 . . 113.8(3) ?
N2 C14 H14A . . 108.8 ?
C13 C14 H14A . . 108.8 ?
N2 C14 H14B . . 108.8 ?
C13 C14 H14B . . 108.8 ?
H14A C14 H14B . . 107.7 ?

loop_
_geom_bond_atom_site_label_1
_geom_bond_atom_site_label_2
_geom_bond_site_symmetry_2
_geom_bond_distance
_geom_bond_publ_flag
Cd1 O1 . 2.241(2) y
Cd1 N1 . 2.245(3) y
Cd1 N2 . 2.475(2) y
Cd1 Cl1 . 2.4584(8) y
Cd1 Cl2 . 2.4797(8) y
O1 C1 . 1.303(4) ?
O2 C4 . 1.380(4) ?
O2 C8 . 1.421(4) ?
N1 C7 . 1.285(4) ?
N1 C9' . 1.505(6) ?
N1 C9 . 1.524(6) ?
N2 C11 . 1.455(4) ?
N2 C14 . 1.462(4) ?
N2 C10 . 1.509(6) ?
N2 C10' . 1.518(6) ?
N3 C13 . 1.474(5) ?
N3 C12 . 1.476(5) ?
N3 H3A . 0.918(18) ?
N3 H3B . 0.897(18) ?
C1 C2 . 1.410(4) ?
C1 C6 . 1.423(4) ?
C2 C3 . 1.373(5) ?
C2 H2 . 0.9500 ?
C3 C4 . 1.388(5) ?
C3 H3 . 0.9500 ?
C4 C5 . 1.372(4) ?
C5 C6 . 1.420(4) ?
C5 H5 . 0.9500 ?
C6 C7 . 1.448(4) ?
C7 H7 . 0.9500 ?
C8 H8A . 0.9800 ?
C8 H8B . 0.9800 ?
C8 H8C . 0.9800 ?
C9 C10 . 1.498(7) ?
C9 H9A . 0.9900 ?
C9 H9B . 0.9900 ?
C10 H10A . 0.9900 ?
C10 H10B . 0.9900 ?
C9' C10' . 1.503(7) ?
C9' H9C . 0.9900 ?
C9' H9D . 0.9900 ?
C10' H10C . 0.9900 ?
C10' H10D . 0.9900 ?
C11 C12 . 1.525(4) ?
C11 H11A . 0.9900 ?
C11 H11B . 0.9900 ?
C12 H12A . 0.9900 ?
C12 H12B . 0.9900 ?
C13 C14 . 1.529(5) ?
C13 H13A . 0.9900 ?
C13 H13B . 0.9900 ?
C14 H14A . 0.9900 ?
C14 H14B . 0.9900 ?

loop_
_geom_hbond_atom_site_label_D
_geom_hbond_atom_site_label_H
_geom_hbond_atom_site_label_A
_geom_hbond_site_symmetry_A
_geom_hbond_distance_DH
_geom_hbond_distance_HA
_geom_hbond_distance_DA
_geom_hbond_angle_DHA
N3 H3A O1 2_656 0.921(19) 1.80(2) 2.705(3) 166(4)
N3 H3B Cl2 3_657 0.901(19) 2.33(2) 3.222(3) 174(4)
C9 H9A Cl1 3_656 0.99 2.64 3.454(8) 139
C8 H8A Cl2 3_556 0.98 2.82 3.777(3) 167
C8 H8B Cl1 1_454 0.98 2.76 3.514(3) 134
C13 H13A Cl1 2_656 0.99 2.71 3.542(4) 142
C12 H12A Cg1 3_565 0.99 2.48 3.408(4) 156
C9' H9D Cg1 3_556 0.99 2.72 3.620(8) 151
